data_4026738
loop_
_publ_author_name
'Alexander F. Khlebnikov'
'Mikhail S. Novikov'
'Viktoriia V. Pakalnis'
'Dmitry S. Yufit'

_publ_contact_author_address
;
Department of Chemistry
Durham University
South Rd.
Durham
DH1 3LE
UK
;
_publ_contact_author_email d.s.yufit@durham.ac.uk
_publ_contact_author_name 'Dmitry Yufit'
_publ_section_title
;
 Nonconcerted Cycloaddition of 2H-Azirines to Acylketenes: A Route to
 N-Bridgehead Heterocycles
;
_journal_name_full 'Journal of Organic Chemistry'
_journal_page_first 9344
_journal_page_last 9352
_journal_paper_doi 10.1021/jo201563b
_journal_volume 76
_journal_year 2011
_chemical_absolute_configuration unk
_chemical_formula_moiety 'C35 H23 N O2'
_chemical_formula_sum 'C35 H23 N O2'
_chemical_formula_weight 489.54
_chemical_name_systematic
;
4'-Benzoyl-2',4'-diphenylspiro[fluorene-9,3'-pyrrol]-5'(4'H)-one
;
_space_group_crystal_system orthorhombic
_space_group_IT_number 19
_space_group_name_Hall 'P 2ac 2ab'
_space_group_name_H-M_alt 'P 21 21 21'
_symmetry_space_group_name_Hall 'P 2ac 2ab'
_symmetry_space_group_name_H-M 'P 21 21 21'
_atom_sites_solution_hydrogens difmap
_atom_sites_solution_primary direct
_atom_sites_solution_secondary difmap
_audit_creation_date 2011-06-09
_audit_creation_method
;
  Olex2 1.1-beta
  (compiled 2011.02.15 svn.r1672, GUI svn.r3494)
;
_cell_angle_alpha 90.00
_cell_angle_beta 90.00
_cell_angle_gamma 90.00
_cell_formula_units_Z 4
_cell_length_a 10.5934(2)
_cell_length_b 12.6294(3)
_cell_length_c 18.7414(4)
_cell_measurement_reflns_used 9912
_cell_measurement_temperature 120
_cell_measurement_theta_max 30.29
_cell_measurement_theta_min 2.17
_cell_volume 2507.38(9)
_computing_cell_refinement 'SAINT v6.45A (Bruker, 2003)'
_computing_data_collection 'SMART v5.625 (Bruker, 2001)'
_computing_data_reduction 'SAINT v6.45A (Bruker, 2003)'
_computing_molecular_graphics
;
O. V. Dolomanov, L. J. Bourhis, R. J. Gildea, J. A. K. Howard and H. Puschmann,
OLEX2: a complete structure solution, refinement and analysis program.
J. Appl. Cryst. (2009). 42, 339-341.
;
_computing_publication_material
;
O. V. Dolomanov, L. J. Bourhis, R. J. Gildea, J. A. K. Howard and H. Puschmann,
OLEX2: a complete structure solution, refinement and analysis program.
J. Appl. Cryst. (2009). 42, 339-341.
;
_computing_structure_refinement 'SHELXL-97 (Sheldrick, 1997)'
_computing_structure_solution 'A short history of SHELX (Sheldrick, 2007)/Bruker'
_diffrn_ambient_temperature 120
_diffrn_detector 'CCD area detector'
_diffrn_detector_area_resol_mean 5.6
_diffrn_detector_type 'Bruker SMART CCD 6000 area detector'
_diffrn_measured_fraction_theta_full 1.000
_diffrn_measured_fraction_theta_max 1.000
_diffrn_measurement_device 'three-circle diffractometer'
_diffrn_measurement_device_type 'Bruker SMART CCD 6000 area detector'
_diffrn_measurement_method '\w scans'
_diffrn_radiation_monochromator graphite
_diffrn_radiation_probe x-ray
_diffrn_radiation_type MoK\a
_diffrn_radiation_wavelength 0.71073
_diffrn_radiation_xray_symbol K-L~3~
_diffrn_reflns_av_R_equivalents 0.0540
_diffrn_reflns_av_unetI/netI 0.0378
_diffrn_reflns_limit_h_max 14
_diffrn_reflns_limit_h_min -14
_diffrn_reflns_limit_k_max 17
_diffrn_reflns_limit_k_min -17
_diffrn_reflns_limit_l_max 26
_diffrn_reflns_limit_l_min -26
_diffrn_reflns_number 44620
_diffrn_reflns_theta_full 29.99
_diffrn_reflns_theta_max 29.99
_diffrn_reflns_theta_min 1.94
_diffrn_source 'sealed X-ray tube'
_diffrn_source_current 10.0
_diffrn_source_power 0.3
_diffrn_source_target Mo
_diffrn_source_voltage 30.0
_exptl_absorpt_coefficient_mu 0.080
_exptl_absorpt_correction_T_max 1.0000
_exptl_absorpt_correction_T_min 0.4580
_exptl_absorpt_correction_type multi-scan
_exptl_absorpt_process_details
;
 SADABS-2006/1 (Bruker,2006) was used for absorption correction.
 R(int) was 0.0629 before and 0.0364 after correction.
 The Ratio of minimum to maximum transmission is 0.458.
 The \l/2 correction factor is 0.0015
;
_exptl_crystal_colour colourless
_exptl_crystal_colour_lustre dull
_exptl_crystal_colour_modifier light
_exptl_crystal_colour_primary colourless
_exptl_crystal_density_diffrn 1.297
_exptl_crystal_description prism
_exptl_crystal_F_000 1024
_exptl_crystal_size_max 0.24
_exptl_crystal_size_mid 0.19
_exptl_crystal_size_min 0.16
_refine_diff_density_max 0.206
_refine_diff_density_min -0.204
_refine_diff_density_rms 0.042
_refine_ls_abs_structure_details 'Flack H D (1983), Acta Cryst. A39, 876-881'
_refine_ls_abs_structure_Flack -0.5(10)
_refine_ls_extinction_method none
_refine_ls_goodness_of_fit_ref 1.036
_refine_ls_hydrogen_treatment refall
_refine_ls_matrix_type full
_refine_ls_number_parameters 435
_refine_ls_number_reflns 7312
_refine_ls_number_restraints 0
_refine_ls_restrained_S_all 1.036
_refine_ls_R_factor_all 0.0566
_refine_ls_R_factor_gt 0.0391
_refine_ls_shift/su_max 0.000
_refine_ls_shift/su_mean 0.000
_refine_ls_structure_factor_coef Fsqd
_refine_ls_weighting_details 'calc w=1/[\s^2^(Fo^2^)+(0.0400P)^2^+0.6000P] where P=(Fo^2^+2Fc^2^)/3'
_refine_ls_weighting_scheme calc
_refine_ls_wR_factor_gt 0.0864
_refine_ls_wR_factor_ref 0.0981
_reflns_number_gt 6095
_reflns_number_total 7312
_reflns_threshold_expression >2sigma(I)
_cod_data_source_file jo201563b_si_003.cif
_cod_data_source_block 29_dax32
_cod_database_code 4026738

loop_
_space_group_symop_id
_space_group_symop_operation_xyz
1 'x, y, z'
2 '-x+1/2, -y, z+1/2'
3 'x+1/2, -y+1/2, -z'
4 '-x, y+1/2, -z+1/2'

loop_
_atom_site_label
_atom_site_type_symbol
_atom_site_fract_x
_atom_site_fract_y
_atom_site_fract_z
_atom_site_U_iso_or_equiv
_atom_site_adp_type
_atom_site_occupancy
_atom_site_symmetry_multiplicity
_atom_site_calc_flag
O1 O 0.98022(10) 0.39676(10) 0.39437(6) 0.0301(3) Uani 1 1 d
O2 O 0.65149(11) 0.34009(9) 0.46733(6) 0.0286(2) Uani 1 1 d
N1 N 0.81797(13) 0.51496(11) 0.41657(7) 0.0267(3) Uani 1 1 d
C1 C 0.66590(13) 0.44171(11) 0.33690(8) 0.0196(3) Uani 1 1 d
C2 C 0.69862(14) 0.48830(11) 0.26357(8) 0.0209(3) Uani 1 1 d
C3 C 0.80602(15) 0.54306(12) 0.24251(9) 0.0270(3) Uani 1 1 d
C4 C 0.81489(18) 0.57711(14) 0.17225(10) 0.0341(4) Uani 1 1 d
C5 C 0.71918(19) 0.55648(14) 0.12370(9) 0.0357(4) Uani 1 1 d
C6 C 0.61109(18) 0.50268(13) 0.14453(9) 0.0309(4) Uani 1 1 d
C7 C 0.60097(14) 0.46838(12) 0.21496(8) 0.0227(3) Uani 1 1 d
C8 C 0.49831(14) 0.41513(12) 0.25254(8) 0.0225(3) Uani 1 1 d
C9 C 0.38171(15) 0.38119(14) 0.22672(10) 0.0302(3) Uani 1 1 d
C10 C 0.29431(15) 0.34068(14) 0.27463(10) 0.0337(4) Uani 1 1 d
C11 C 0.32147(16) 0.33674(14) 0.34699(10) 0.0322(4) Uani 1 1 d
C12 C 0.43862(14) 0.36919(13) 0.37315(9) 0.0258(3) Uani 1 1 d
C13 C 0.52892(13) 0.40608(11) 0.32534(8) 0.0203(3) Uani 1 1 d
C14 C 0.70197(14) 0.52261(11) 0.39382(8) 0.0224(3) Uani 1 1 d
C15 C 0.87015(14) 0.42104(12) 0.38868(8) 0.0243(3) Uani 1 1 d
C16 C 0.76372(13) 0.35141(12) 0.35638(8) 0.0201(3) Uani 1 1 d
C17 C 0.71627(14) 0.29193(12) 0.42448(8) 0.0229(3) Uani 1 1 d
C18 C 0.75229(14) 0.17980(12) 0.43865(8) 0.0235(3) Uani 1 1 d
C19 C 0.66418(15) 0.11732(13) 0.47397(8) 0.0262(3) Uani 1 1 d
C20 C 0.69120(18) 0.01228(13) 0.48900(9) 0.0318(4) Uani 1 1 d
C21 C 0.80741(19) -0.03013(14) 0.46988(10) 0.0350(4) Uani 1 1 d
C22 C 0.89704(18) 0.03313(15) 0.43656(10) 0.0351(4) Uani 1 1 d
C23 C 0.87008(16) 0.13748(14) 0.42003(9) 0.0293(3) Uani 1 1 d
C24 C 0.80009(14) 0.27936(11) 0.29530(7) 0.0207(3) Uani 1 1 d
C25 C 0.91333(14) 0.29227(13) 0.25773(8) 0.0245(3) Uani 1 1 d
C26 C 0.94647(15) 0.22124(14) 0.20420(9) 0.0279(3) Uani 1 1 d
C27 C 0.86837(16) 0.13719(13) 0.18723(8) 0.0284(3) Uani 1 1 d
C28 C 0.75331(15) 0.12605(13) 0.22256(9) 0.0266(3) Uani 1 1 d
C29 C 0.71932(14) 0.19706(12) 0.27562(8) 0.0230(3) Uani 1 1 d
C30 C 0.62096(14) 0.60901(12) 0.41910(8) 0.0220(3) Uani 1 1 d
C31 C 0.64383(15) 0.65059(13) 0.48719(8) 0.0266(3) Uani 1 1 d
C32 C 0.57234(16) 0.73416(14) 0.51218(9) 0.0297(3) Uani 1 1 d
C33 C 0.47731(16) 0.77719(13) 0.47005(9) 0.0299(3) Uani 1 1 d
C34 C 0.45339(16) 0.73566(13) 0.40307(9) 0.0283(3) Uani 1 1 d
C35 C 0.52436(15) 0.65171(12) 0.37726(8) 0.0250(3) Uani 1 1 d
H3 H 0.8722(18) 0.5586(15) 0.2760(10) 0.031(5) Uiso 1 1 d
H4 H 0.8883(19) 0.6161(16) 0.1550(11) 0.038(5) Uiso 1 1 d
H5 H 0.7307(19) 0.5838(16) 0.0732(11) 0.038(5) Uiso 1 1 d
H6 H 0.544(2) 0.4873(16) 0.1119(11) 0.039(5) Uiso 1 1 d
H9 H 0.3597(18) 0.3867(16) 0.1758(11) 0.038(5) Uiso 1 1 d
H10 H 0.214(2) 0.3154(17) 0.2559(11) 0.046(6) Uiso 1 1 d
H11 H 0.2621(19) 0.3105(16) 0.3792(11) 0.037(5) Uiso 1 1 d
H12 H 0.4569(18) 0.3646(15) 0.4235(10) 0.029(5) Uiso 1 1 d
H19 H 0.5854(18) 0.1497(15) 0.4879(9) 0.026(5) Uiso 1 1 d
H20 H 0.627(2) -0.0292(17) 0.5133(11) 0.039(5) Uiso 1 1 d
H21 H 0.8241(19) -0.1060(18) 0.4796(10) 0.040(5) Uiso 1 1 d
H22 H 0.978(2) 0.0010(17) 0.4239(11) 0.043(6) Uiso 1 1 d
H23 H 0.9334(19) 0.1828(16) 0.3982(10) 0.036(5) Uiso 1 1 d
H25 H 0.9707(19) 0.3492(16) 0.2714(10) 0.036(5) Uiso 1 1 d
H26 H 1.022(2) 0.2324(16) 0.1767(11) 0.037(5) Uiso 1 1 d
H27 H 0.8916(17) 0.0872(16) 0.1522(10) 0.031(5) Uiso 1 1 d
H28 H 0.6986(19) 0.0685(15) 0.2119(10) 0.029(5) Uiso 1 1 d
H29 H 0.6407(18) 0.1882(14) 0.3020(10) 0.030(5) Uiso 1 1 d
H31 H 0.7094(19) 0.6170(16) 0.5172(10) 0.031(5) Uiso 1 1 d
H32 H 0.5877(18) 0.7612(15) 0.5600(10) 0.029(5) Uiso 1 1 d
H33 H 0.4256(18) 0.8358(16) 0.4888(10) 0.030(5) Uiso 1 1 d
H34 H 0.3902(19) 0.7660(15) 0.3732(10) 0.032(5) Uiso 1 1 d
H35 H 0.5086(18) 0.6231(16) 0.3316(11) 0.035(5) Uiso 1 1 d

loop_
_atom_site_aniso_label
_atom_site_aniso_U_11
_atom_site_aniso_U_22
_atom_site_aniso_U_33
_atom_site_aniso_U_23
_atom_site_aniso_U_13
_atom_site_aniso_U_12
O1 0.0204(5) 0.0349(6) 0.0349(6) -0.0010(5) -0.0073(5) 0.0010(5)
O2 0.0316(6) 0.0297(6) 0.0245(5) -0.0010(5) 0.0024(4) 0.0035(5)
N1 0.0221(6) 0.0266(6) 0.0314(7) -0.0035(5) -0.0054(5) -0.0005(5)
C1 0.0174(6) 0.0196(6) 0.0220(7) -0.0006(5) -0.0019(5) -0.0015(5)
C2 0.0208(6) 0.0181(6) 0.0238(7) 0.0004(5) 0.0019(5) 0.0014(5)
C3 0.0228(7) 0.0232(7) 0.0350(8) 0.0011(6) 0.0049(6) -0.0011(6)
C4 0.0374(9) 0.0262(8) 0.0387(9) 0.0037(7) 0.0149(8) 0.0011(7)
C5 0.0530(11) 0.0282(8) 0.0260(8) 0.0041(7) 0.0110(8) 0.0055(8)
C6 0.0430(10) 0.0268(8) 0.0229(7) -0.0005(6) -0.0009(7) 0.0061(7)
C7 0.0235(7) 0.0206(7) 0.0239(7) -0.0013(5) -0.0003(6) 0.0031(5)
C8 0.0203(6) 0.0209(6) 0.0264(7) -0.0034(5) -0.0014(5) 0.0015(5)
C9 0.0237(7) 0.0312(8) 0.0357(9) -0.0085(7) -0.0076(6) 0.0028(6)
C10 0.0179(7) 0.0315(8) 0.0516(10) -0.0106(8) -0.0032(7) -0.0024(6)
C11 0.0223(7) 0.0297(8) 0.0448(10) -0.0038(7) 0.0071(7) -0.0058(7)
C12 0.0224(7) 0.0244(7) 0.0306(8) -0.0021(6) 0.0036(6) -0.0026(6)
C13 0.0162(6) 0.0181(6) 0.0265(7) -0.0035(5) -0.0003(5) -0.0012(5)
C14 0.0217(7) 0.0218(7) 0.0238(7) 0.0005(5) -0.0017(6) -0.0028(6)
C15 0.0218(7) 0.0262(7) 0.0250(7) 0.0002(6) -0.0048(6) -0.0013(6)
C16 0.0177(6) 0.0204(6) 0.0222(6) 0.0006(5) -0.0016(5) 0.0000(5)
C17 0.0190(6) 0.0255(7) 0.0242(7) 0.0009(6) -0.0026(5) 0.0007(6)
C18 0.0242(7) 0.0259(7) 0.0203(7) 0.0037(6) -0.0014(5) 0.0017(6)
C19 0.0264(8) 0.0288(8) 0.0233(7) 0.0025(6) 0.0021(6) -0.0006(6)
C20 0.0359(9) 0.0278(8) 0.0317(8) 0.0076(7) 0.0023(7) -0.0045(7)
C21 0.0439(10) 0.0278(8) 0.0332(9) 0.0081(7) -0.0003(8) 0.0059(8)
C22 0.0320(9) 0.0364(9) 0.0368(9) 0.0102(8) 0.0030(7) 0.0108(7)
C23 0.0246(7) 0.0336(9) 0.0297(8) 0.0088(7) 0.0011(6) 0.0046(7)
C24 0.0198(7) 0.0209(6) 0.0214(6) 0.0032(5) -0.0008(5) 0.0025(5)
C25 0.0205(7) 0.0266(7) 0.0263(7) 0.0032(6) -0.0001(6) 0.0004(6)
C26 0.0229(7) 0.0338(8) 0.0271(7) 0.0031(6) 0.0019(6) 0.0050(6)
C27 0.0324(8) 0.0290(8) 0.0238(7) 0.0000(6) -0.0017(6) 0.0075(7)
C28 0.0281(8) 0.0225(7) 0.0290(8) 0.0002(6) -0.0043(6) 0.0003(6)
C29 0.0202(7) 0.0238(7) 0.0249(7) 0.0019(6) -0.0013(6) 0.0004(5)
C30 0.0215(7) 0.0194(6) 0.0251(7) -0.0011(5) 0.0001(5) -0.0031(5)
C31 0.0255(7) 0.0277(8) 0.0266(7) -0.0011(6) -0.0024(6) -0.0034(6)
C32 0.0318(8) 0.0307(8) 0.0266(8) -0.0075(7) 0.0033(6) -0.0048(7)
C33 0.0291(8) 0.0231(7) 0.0373(9) -0.0048(7) 0.0066(7) -0.0022(6)
C34 0.0276(8) 0.0241(7) 0.0331(8) 0.0007(6) -0.0001(7) 0.0000(6)
C35 0.0263(7) 0.0237(7) 0.0251(7) -0.0010(6) -0.0014(6) -0.0010(6)

loop_
_atom_type_symbol
_atom_type_description
_atom_type_scat_dispersion_real
_atom_type_scat_dispersion_imag
_atom_type_scat_source
C C 0.0033 0.0016 'International Tables Vol C Tables 4.2.6.8 and 6.1.1.4'
H H 0.0000 0.0000 'International Tables Vol C Tables 4.2.6.8 and 6.1.1.4'
N N 0.0061 0.0033 'International Tables Vol C Tables 4.2.6.8 and 6.1.1.4'
O O 0.0106 0.0060 'International Tables Vol C Tables 4.2.6.8 and 6.1.1.4'

loop_
_geom_angle_atom_site_label_1
_geom_angle_atom_site_label_2
_geom_angle_atom_site_label_3
_geom_angle
C14 N1 C15 108.10(13)
C2 C1 C16 109.56(11)
C13 C1 C2 101.51(11)
C13 C1 C16 116.11(12)
C14 C1 C2 108.23(11)
C14 C1 C13 122.13(12)
C14 C1 C16 99.04(11)
C3 C2 C1 129.08(14)
C3 C2 C7 120.63(14)
C7 C2 C1 110.29(12)
C2 C3 H3 121.0(11)
C4 C3 C2 118.64(16)
C4 C3 H3 120.4(11)
C3 C4 H4 121.6(12)
C5 C4 C3 120.96(16)
C5 C4 H4 117.4(12)
C4 C5 C6 120.71(16)
C4 C5 H5 117.4(12)
C6 C5 H5 121.9(12)
C5 C6 C7 118.83(16)
C5 C6 H6 122.3(12)
C7 C6 H6 118.9(13)
C2 C7 C8 108.60(13)
C6 C7 C2 120.22(15)
C6 C7 C8 131.12(15)
C9 C8 C7 129.36(15)
C9 C8 C13 121.05(15)
C13 C8 C7 109.49(13)
C8 C9 H9 121.6(12)
C10 C9 C8 118.68(16)
C10 C9 H9 119.7(12)
C9 C10 H10 118.1(13)
C11 C10 C9 120.50(15)
C11 C10 H10 121.4(13)
C10 C11 C12 121.14(16)
C10 C11 H11 120.4(12)
C12 C11 H11 118.4(12)
C11 C12 H12 120.3(11)
C13 C12 C11 118.91(15)
C13 C12 H12 120.8(11)
C8 C13 C1 109.33(12)
C12 C13 C1 131.11(14)
C12 C13 C8 119.56(13)
N1 C14 C1 114.51(13)
N1 C14 C30 120.05(13)
C30 C14 C1 125.27(13)
O1 C15 N1 123.95(14)
O1 C15 C16 126.18(14)
N1 C15 C16 109.66(12)
C15 C16 C1 99.04(11)
C15 C16 C17 100.79(11)
C17 C16 C1 108.89(11)
C24 C16 C1 115.19(11)
C24 C16 C15 116.80(12)
C24 C16 C17 114.24(12)
O2 C17 C16 118.61(13)
O2 C17 C18 120.06(14)
C18 C17 C16 121.30(13)
C19 C18 C17 116.89(14)
C19 C18 C23 120.00(15)
C23 C18 C17 123.08(14)
C18 C19 H19 118.0(11)
C20 C19 C18 120.09(15)
C20 C19 H19 121.9(11)
C19 C20 C21 119.97(16)
C19 C20 H20 118.0(13)
C21 C20 H20 122.0(13)
C20 C21 H21 118.9(12)
C22 C21 C20 119.99(16)
C22 C21 H21 121.1(12)
C21 C22 H22 118.0(13)
C23 C22 C21 120.49(16)
C23 C22 H22 121.4(13)
C18 C23 H23 119.7(12)
C22 C23 C18 119.42(16)
C22 C23 H23 120.8(12)
C25 C24 C16 121.92(13)
C29 C24 C16 119.47(13)
C29 C24 C25 118.61(14)
C24 C25 H25 119.2(11)
C26 C25 C24 120.25(15)
C26 C25 H25 120.5(12)
C25 C26 H26 120.1(12)
C27 C26 C25 120.66(15)
C27 C26 H26 119.2(12)
C26 C27 C28 119.43(15)
C26 C27 H27 121.2(12)
C28 C27 H27 119.4(12)
C27 C28 H28 120.6(11)
C29 C28 C27 120.15(15)
C29 C28 H28 119.2(12)
C24 C29 H29 118.4(11)
C28 C29 C24 120.79(14)
C28 C29 H29 120.7(11)
C31 C30 C14 118.15(14)
C35 C30 C14 122.29(13)
C35 C30 C31 119.54(14)
C30 C31 H31 118.5(11)
C32 C31 C30 120.04(15)
C32 C31 H31 121.4(11)
C31 C32 C33 120.22(15)
C31 C32 H32 119.3(11)
C33 C32 H32 120.5(11)
C32 C33 H33 119.6(11)
C34 C33 C32 119.98(15)
C34 C33 H33 120.4(11)
C33 C34 C35 120.46(16)
C33 C34 H34 120.6(12)
C35 C34 H34 118.9(12)
C30 C35 H35 119.4(12)
C34 C35 C30 119.75(15)
C34 C35 H35 120.9(12)

loop_
_geom_bond_atom_site_label_1
_geom_bond_atom_site_label_2
_geom_bond_distance
O1 C15 1.2104(18)
O2 C17 1.2189(18)
N1 C14 1.3042(19)
N1 C15 1.409(2)
C1 C2 1.535(2)
C1 C13 1.5347(19)
C1 C14 1.526(2)
C1 C16 1.584(2)
C2 C3 1.389(2)
C2 C7 1.401(2)
C3 C4 1.388(2)
C3 H3 0.96(2)
C4 C5 1.387(3)
C4 H4 0.98(2)
C5 C6 1.387(3)
C5 H5 1.01(2)
C6 C7 1.393(2)
C6 H6 0.96(2)
C7 C8 1.460(2)
C8 C9 1.394(2)
C8 C13 1.407(2)
C9 C10 1.388(3)
C9 H9 0.98(2)
C10 C11 1.387(3)
C10 H10 0.97(2)
C11 C12 1.396(2)
C11 H11 0.93(2)
C12 C13 1.391(2)
C12 H12 0.965(19)
C14 C30 1.467(2)
C15 C16 1.553(2)
C16 C17 1.564(2)
C16 C24 1.512(2)
C17 C18 1.491(2)
C18 C19 1.390(2)
C18 C23 1.402(2)
C19 C20 1.386(2)
C19 H19 0.966(19)
C20 C21 1.389(3)
C20 H20 0.97(2)
C21 C22 1.389(3)
C21 H21 0.99(2)
C22 C23 1.384(2)
C22 H22 0.98(2)
C23 H23 0.97(2)
C24 C25 1.400(2)
C24 C29 1.396(2)
C25 C26 1.391(2)
C25 H25 0.98(2)
C26 C27 1.383(2)
C26 H26 0.96(2)
C27 C28 1.394(2)
C27 H27 0.94(2)
C28 C29 1.387(2)
C28 H28 0.950(19)
C29 H29 0.975(19)
C30 C31 1.401(2)
C30 C35 1.397(2)
C31 C32 1.381(2)
C31 H31 0.99(2)
C32 C33 1.390(2)
C32 H32 0.972(19)
C33 C34 1.384(2)
C33 H33 0.99(2)
C34 C35 1.387(2)
C34 H34 0.95(2)
C35 H35 0.94(2)
